data_7705904
loop_
_publ_author_name
'Diamantis, Stavros A.'
'Hatzidimitriou, Antonios'
'Plessas, Alexios K.'
'Pournara, Anastasia'
'Manos, Manolis J.'
'Papaefstathiou, Giannis S.'
'Lazarides, Theodore'

_publ_section_title
;
 Alkaline earth-organic frameworks with amino derivatives of
 2,6-naphthalene dicarboxylates: structural studies and fluorescence
 properties.
;
_journal_issue 46
_journal_name_full 'Dalton transactions (Cambridge, England : 2003)'
_journal_page_first 16736
_journal_page_last 16744
_journal_paper_doi 10.1039/d0dt03325a
_journal_volume 49
_journal_year 2020
_chemical_formula_moiety 'C78 H100 Ca4 N14 O27'
_chemical_formula_sum 'C78 H100 Ca4 N14 O27'
_chemical_formula_weight 1826.05
_space_group_IT_number 87
_space_group_name_Hall '-I 4'
_space_group_name_H-M_alt 'I 4/m'
_symmetry_cell_setting tetragonal
_symmetry_space_group_name_H-M 'I 4/m'
_atom_sites_solution_hydrogens difmap
_atom_sites_solution_primary other
_audit_update_record
;
2020-09-23 deposited with the CCDC.	2020-10-21 downloaded from the CCDC.
;
_cell_angle_alpha 90
_cell_angle_beta 90
_cell_angle_gamma 90
_cell_formula_units_Z 2
_cell_length_a 15.619(11)
_cell_length_b 15.619(11)
_cell_length_c 18.827(13)
_cell_measurement_reflns_used 321
_cell_measurement_temperature 130
_cell_measurement_theta_max 20
_cell_measurement_theta_min 10
_cell_volume 4593(6)
_computing_cell_refinement 'Apex2 (Bruker AXS, 2006)'
_computing_data_collection 'Apex2 (Bruker AXS, 2006)'
_computing_data_reduction 'Apex2 (Bruker AXS, 2006)'
_computing_molecular_graphics 'CAMERON (Watkin et al., 1996)'
_computing_publication_material 'CRYSTALS (Betteridge et al., 2003)'
_computing_structure_refinement 'CRYSTALS (Betteridge et al., 2003)'
_computing_structure_solution 'Superflip (Palatinus & Chapuis, 2007)'
_diffrn_ambient_temperature 130
_diffrn_measured_fraction_theta_full 0.994
_diffrn_measured_fraction_theta_max 0.994
_diffrn_measurement_device Area
_diffrn_measurement_device_type 'Bruker Kappa Apex2'
_diffrn_measurement_method '\f & \w scans'
_diffrn_radiation_monochromator graphite
_diffrn_radiation_type 'Mo K\a'
_diffrn_radiation_wavelength 0.71073
_diffrn_reflns_av_R_equivalents 0.025
_diffrn_reflns_limit_h_max 13
_diffrn_reflns_limit_h_min -13
_diffrn_reflns_limit_k_max 19
_diffrn_reflns_limit_k_min 0
_diffrn_reflns_limit_l_max 22
_diffrn_reflns_limit_l_min -22
_diffrn_reflns_number 10458
_diffrn_reflns_theta_full 25.129
_diffrn_reflns_theta_max 25.906
_diffrn_reflns_theta_min 1.844
_diffrn_standards_number 0
_exptl_absorpt_coefficient_mu 0.317
_exptl_absorpt_correction_T_max 0.98
_exptl_absorpt_correction_T_min 0.97
_exptl_absorpt_correction_type numerical
_exptl_absorpt_process_details
; 
 Analytical Absorption (De Meulenaer & Tompa, 1965) 
;
_exptl_crystal_colour brown
_exptl_crystal_density_diffrn 1.320
_exptl_crystal_density_method 'not measured'
_exptl_crystal_description prism
_exptl_crystal_F_000 1924
_exptl_crystal_size_max 0.150
_exptl_crystal_size_mid 0.110
_exptl_crystal_size_min 0.050
_refine_diff_density_max 0.93
_refine_diff_density_min -0.43
_refine_ls_extinction_method None
_refine_ls_goodness_of_fit_ref 0.9999
_refine_ls_hydrogen_treatment constr
_refine_ls_matrix_type full
_refine_ls_number_parameters 174
_refine_ls_number_reflns 1830
_refine_ls_number_restraints 32
_refine_ls_R_factor_all 0.0861
_refine_ls_R_factor_gt 0.0658
_refine_ls_shift/su_max 0.0027090
_refine_ls_shift/su_mean 0.0000704
_refine_ls_structure_factor_coef Fsqd
_refine_ls_weighting_details
;
 Method, part 1, Chebychev polynomial, (Watkin, 1994, Prince, 1982) 
 [weight] = 1.0/[A~0~*T~0~(x)+A~1~*T~1~(x) ... +A~n-1~]*T~n-1~(x)] 
 where A~i~ are the Chebychev coefficients listed below and x= Fcalc/Fmax 
 Method = Robust Weighting (Prince, 1982) 
 W = [weight] * [1-(deltaF/6*sigmaF)^2^]^2^ 
 A~i~ are: 
 4.28 5.12 2.20 
;
_refine_ls_weighting_scheme calc
_refine_ls_wR_factor_all 0.1075
_refine_ls_wR_factor_gt 0.1048
_refine_ls_wR_factor_ref 0.1048
_reflns_limit_h_max 13
_reflns_limit_h_min -13
_reflns_limit_k_max 19
_reflns_limit_k_min 0
_reflns_limit_l_max 22
_reflns_limit_l_min 0
_reflns_number_gt 1830
_reflns_number_total 2296
_reflns_threshold_expression I>2.0\s(I)
_oxford_diffrn_Wilson_B_factor 3.20
_oxford_diffrn_Wilson_scale 125.68
_oxford_refine_ls_r_factor_ref 0.0658
_oxford_refine_ls_scale 0.12074(6)
_oxford_reflns_number_all 2289
_oxford_reflns_threshold_expression_ref I>2.0\s(I)
_cod_data_source_file d0dt03325a2.cif
_cod_data_source_block I
_cod_depositor_comments
;
The following automatic conversions were performed:

data item '_atom_sites_solution_primary' value 'Other' was changed to
'other' in accordance with the
/home/data/users/saulius/crontab/automatic-downloads/rss-feeds/RSC/lib/dictionaries/cif_core.dic
dictionary named 'cif_core.dic' version 2.4.2 last updated on
2011-04-26.

Automatic conversion script
Id: cif_fix_values 7556 2019-12-06 15:28:31Z antanas 
;
_cod_original_cell_volume 4593(7)
_cod_original_sg_symbol_H-M 'I 4/m '
_cod_database_code 7705904

loop_
_symmetry_equiv_pos_as_xyz
x,y,z
-x,-y,-z
x+1/2,y+1/2,z+1/2
-x+1/2,-y+1/2,-z+1/2
-y,x,z
y,-x,-z
-y+1/2,x+1/2,z+1/2
y+1/2,-x+1/2,-z+1/2
-x,-y,z
x,y,-z
-x+1/2,-y+1/2,z+1/2
x+1/2,y+1/2,-z+1/2
y,-x,z
-y,x,-z
y+1/2,-x+1/2,z+1/2
-y+1/2,x+1/2,-z+1/2

loop_
_atom_site_label
_atom_site_type_symbol
_atom_site_fract_x
_atom_site_fract_y
_atom_site_fract_z
_atom_site_U_iso_or_equiv
_atom_site_occupancy
_atom_site_adp_type
_atom_site_refinement_flags_posn
_atom_site_refinement_flags_adp
_atom_site_refinement_flags_occupancy
_atom_site_disorder_assembly
_atom_site_disorder_group
_atom_site_attached_hydrogens
Ca1 Ca 0.65621(5) 0.44972(5) 0.5000 0.0419 1.0000 Uani S T . . . .
O1 O 0.63067(12) 0.57848(12) 0.58210(11) 0.0422 1.0000 Uani . . . . . .
O2 O 0.75192(12) 0.50596(12) 0.59231(11) 0.0436 1.0000 Uani . . . . . .
O3 O 0.500000(10) 0.500000(10) 0.500000(10) 0.0408 1.0000 Uani S T . . . .
O4 O 0.75861(18) 0.34109(18) 0.5000 0.0464 1.0000 Uani S T . . . .
O5 O 0.5000 0.5000 0.7171(3) 0.0665 1.0000 Uani DS T . 4 5 .
O6 O 0.6965(4) 0.0457(4) 0.5000 0.0572(16) 0.5000 Uiso S . . 2 2 .
O7 O 0.5000 0.0000 0.2500 0.0567 1.0000 Uani DS T . 3 1 .
N1 N 0.9308(3) 0.6801(4) 0.7637(3) 0.0619 0.5000 Uani . . . . . .
N2 N 0.8143(3) 0.2177(3) 0.5351(3) 0.0534(13) 0.5000 Uiso . . . . 8 .
N3 N 0.5591(5) 0.5416(7) 0.8172(4) 0.069(3) 0.2500 Uiso D . . 4 5 .
N4 N 0.5585(4) 0.0764(4) 0.5000 0.059(2) 0.5000 Uiso DS . . 2 2 .
N5 N 0.4792(5) 0.0400(5) 0.3612(5) 0.057(3) 0.2500 Uiso D . . 3 1 .
C1 C 0.70493(18) 0.56714(18) 0.60640(16) 0.0417 1.0000 Uani . . . . . .
C2 C 0.73334(18) 0.62914(18) 0.66207(16) 0.0420 1.0000 Uani . . . . . .
C3 C 0.81687(18) 0.62343(18) 0.68809(17) 0.0451 1.0000 Uani . . . . . .
C4 C 0.84496(18) 0.68372(19) 0.73736(18) 0.0476 1.0000 Uani . . . . . .
C5 C 0.70863(17) 0.75315(18) 0.73564(16) 0.0420 1.0000 Uani . . . . . .
C6 C 0.67809(18) 0.69310(17) 0.68622(16) 0.0439 1.0000 Uani . . . . . .
C7 C 0.7563(3) 0.2614(3) 0.500000(10) 0.0550 1.0000 Uani S T . . . .
C8 C 0.8051(4) 0.1250(4) 0.5432(4) 0.0569(17) 0.5000 Uiso . . . . 8 .
C9 C 0.8874(4) 0.2626(4) 0.5666(4) 0.0553(16) 0.5000 Uiso . . . . 8 .
C10 C 0.500000(10) 0.500000(10) 0.7829(3) 0.0620 1.0000 Uani DS T . 4 5 .
C11 C 0.6272(8) 0.5859(9) 0.7778(8) 0.066(4) 0.2500 Uiso D . . 4 5 .
C12 C 0.5601(10) 0.5453(11) 0.8952(4) 0.072(4) 0.2500 Uiso D . . . 5 .
C13 C 0.6383(4) 0.1001(6) 0.500000(7) 0.058(2) 0.5000 Uiso DS . . 2 2 .
C14 C 0.5363(6) -0.0151(4) 0.500000(7) 0.062(3) 0.5000 Uiso DS . . 2 2 .
C15 C 0.4897(6) 0.1406(6) 0.500000(7) 0.072(3) 0.5000 Uiso DS . . . 2 .
C16 C 0.4570(5) 0.0395(5) 0.2946(4) 0.057(3) 0.2500 Uiso D . . 3 1 .
C17 C 0.5559(6) -0.0071(6) 0.3838(8) 0.064(4) 0.2500 Uiso D . . 3 1 .
C18 C 0.4274(7) 0.0881(6) 0.4128(7) 0.065(4) 0.2500 Uiso D . . 3 1 .
H11 H 0.9630 0.6399 0.7461 0.0792 0.5000 Uiso R . . . . .
H12 H 0.9621 0.7067 0.7914 0.0792 0.5000 Uiso R . . . . .
H31 H 0.8560 0.5834 0.6691 0.0580 1.0000 Uiso R . . . . .
H37 H 0.5222 0.4625 0.4757 0.0503 0.2500 Uiso R . . . . .
H61 H 0.6248 0.6989 0.6636 0.0570 1.0000 Uiso R . . . . .
H81 H 0.7572 0.1060 0.5137 0.0622 0.5000 Uiso R . . . 8 .
H82 H 0.7946 0.1108 0.5900 0.0622 0.5000 Uiso R . . . 8 .
H83 H 0.8548 0.0946 0.5258 0.0622 0.5000 Uiso R . . . 8 .
H91 H 0.9182 0.2222 0.5941 0.0780 0.5000 Uiso R . . . 8 .
H92 H 0.8638 0.3065 0.5973 0.0780 0.5000 Uiso R . . . 8 .
H93 H 0.9248 0.2896 0.5326 0.0780 0.5000 Uiso R . . . 8 .
H104 H 0.4548 0.4729 0.8049 0.0646 0.2500 Uiso R . . 4 5 .
H131 H 0.6514 0.1603 0.5000 0.0625 0.5000 Uiso RS . . 2 2 .
H151 H 0.5144 0.1977 0.5000 0.0678 0.5000 Uiso RS . . 2 2 .
H153 H 0.4548 0.1356 0.4588 0.0678 0.5000 Uiso R . . 2 2 .
H161 H 0.4081 0.0708 0.2795 0.0560 0.2500 Uiso R . . 3 1 .
H181 H 0.3812 0.1156 0.3892 0.0600 0.2500 Uiso R . . 3 1 .
H182 H 0.4055 0.0499 0.4476 0.0600 0.2500 Uiso R . . 3 1 .
H183 H 0.4625 0.1298 0.4351 0.0600 0.2500 Uiso R . . 3 1 .
H111 H 0.6171 0.5799 0.7283 0.0784 0.2500 Uiso R . . 4 5 .
H112 H 0.6781 0.5562 0.7903 0.0784 0.2500 Uiso R . . 4 5 .
H113 H 0.6333 0.6449 0.7892 0.0784 0.2500 Uiso R . . 4 5 .
H121 H 0.5088 0.5198 0.9123 0.0839 0.2500 Uiso R . . 4 5 .
H122 H 0.6080 0.5142 0.9125 0.0839 0.2500 Uiso R . . 4 5 .
H123 H 0.5633 0.6028 0.9114 0.0839 0.2500 Uiso R . . 4 5 .
H141 H 0.5878 -0.0458 0.5000 0.0785 0.5000 Uiso RS . . 2 2 .
H143 H 0.5035 -0.0290 0.4588 0.0785 0.5000 Uiso R . . 2 2 .
H171 H 0.5815 -0.0342 0.3440 0.0769 0.2500 Uiso R . . 3 1 .
H172 H 0.5956 0.0318 0.4044 0.0769 0.2500 Uiso R . . 3 1 .
H173 H 0.5403 -0.0492 0.4179 0.0769 0.2500 Uiso R . . 3 1 .
H41 H 0.9028 0.6817 0.7529 0.0569 0.5000 Uiso R . . . . .
H71 H 0.7123 0.2322 0.4749 0.0685 0.5000 Uiso R . . . 8 .

loop_
_atom_site_aniso_label
_atom_site_aniso_U_11
_atom_site_aniso_U_22
_atom_site_aniso_U_33
_atom_site_aniso_U_23
_atom_site_aniso_U_13
_atom_site_aniso_U_12
Ca1 0.0408(5) 0.0382(5) 0.0466(5) 0.0000 0.0000 -0.0005(4)
O1 0.0402(11) 0.0381(10) 0.0482(12) -0.0022(9) -0.0044(9) -0.0003(9)
O2 0.0401(11) 0.0397(10) 0.0512(12) -0.0025(9) -0.0055(9) 0.0015(8)
O3 0.0359(18) 0.0359(18) 0.051(3) 0.0000 0.0000 0.0000
O4 0.0421(16) 0.0389(16) 0.0583(19) 0.0000 0.0000 0.0019(12)
O5 0.066(2) 0.066(2) 0.068(4) 0.0000 0.0000 0.0000
O7 0.0539(16) 0.0539(16) 0.062(3) 0.0000 0.0000 0.0000
N1 0.046(3) 0.063(3) 0.077(4) -0.003(3) -0.020(3) 0.012(3)
C1 0.0398(15) 0.0380(15) 0.0472(18) 0.0018(13) -0.0023(14) -0.0008(12)
C2 0.0394(15) 0.0395(15) 0.0470(16) -0.0022(13) -0.0070(13) 0.0020(12)
C3 0.0404(15) 0.0395(15) 0.0553(18) -0.0050(14) -0.0105(14) 0.0020(12)
C4 0.0379(15) 0.0423(15) 0.062(2) -0.0024(15) -0.0139(15) 0.0040(12)
C5 0.0369(14) 0.0395(15) 0.0495(18) -0.0034(13) -0.0104(13) 0.0029(12)
C6 0.0386(15) 0.0401(15) 0.0530(18) -0.0020(13) -0.0092(14) 0.0026(13)
C7 0.048(3) 0.050(3) 0.067(3) 0.0000 0.0000 0.000(2)
C10 0.065(3) 0.065(3) 0.055(5) 0.0000 0.0000 0.0000

loop_
_atom_type_symbol
_atom_type_scat_dispersion_real
_atom_type_scat_dispersion_imag
_atom_type_scat_Cromer_Mann_a1
_atom_type_scat_Cromer_Mann_b1
_atom_type_scat_Cromer_Mann_a2
_atom_type_scat_Cromer_Mann_b2
_atom_type_scat_Cromer_Mann_a3
_atom_type_scat_Cromer_Mann_b3
_atom_type_scat_Cromer_Mann_a4
_atom_type_scat_Cromer_Mann_b4
_atom_type_scat_Cromer_Mann_c
_atom_type_scat_source
C 0.0033 0.0016 2.3100 20.8439 1.0200 10.2075 1.5886 0.5687 0.8650 51.6512 0.2156 'International Tables Vol C 4.2.6.8 and 6.1.1.4'
H 0.0000 0.0000 0.4930 10.5109 0.3229 26.1257 0.1402 3.1424 0.0408 57.7998 0.0030 'International Tables Vol C 4.2.6.8 and 6.1.1.4'
N 0.0061 0.0033 12.2126 0.0057 3.1322 9.8933 2.0125 28.9975 1.1663 0.5826 -11.5290 'International Tables Vol C 4.2.6.8 and 6.1.1.4'
O 0.0106 0.0060 3.0485 13.2771 2.2868 5.7011 1.5463 0.3239 0.8670 32.9089 0.2508 'International Tables Vol C 4.2.6.8 and 6.1.1.4'
Ca 0.2262 0.3064 8.6266 10.4421 7.3873 0.6599 1.5899 85.7484 1.0211 178.4370 1.3751 'International Tables Vol C 4.2.6.8 and 6.1.1.4'

loop_
_geom_angle_atom_site_label_1
_geom_angle_site_symmetry_1
_geom_angle_atom_site_label_2
_geom_angle_site_symmetry_2
_geom_angle_atom_site_label_3
_geom_angle_site_symmetry_3
_geom_angle
_geom_angle_publ_flag
O1 10_556 Ca1 . O2 10_556 52.28(7) yes
O1 10_556 Ca1 . O1 13_565 137.71(9) yes
O2 10_556 Ca1 . O1 13_565 168.17(8) yes
O1 10_556 Ca1 . O1 6_566 86.67(11) yes
O2 10_556 Ca1 . O1 6_566 92.32(8) yes
O1 13_565 Ca1 . O1 6_566 83.01(11) yes
O1 10_556 Ca1 . O1 . 74.02(10) yes
O2 10_556 Ca1 . O1 . 103.92(7) yes
O1 13_565 Ca1 . O1 . 86.67(10) yes
O1 6_566 Ca1 . O1 . 137.71(9) yes
O1 10_556 Ca1 . O2 . 103.92(9) yes
O2 10_556 Ca1 . O2 . 90.13(11) yes
O1 13_565 Ca1 . O2 . 92.32(8) yes
O1 6_566 Ca1 . O2 . 168.17(8) yes
O1 . Ca1 . O2 . 52.28(7) yes
O1 10_556 Ca1 . O3 . 67.18(5) yes
O2 10_556 Ca1 . O3 . 118.04(7) yes
O1 13_565 Ca1 . O3 . 70.70(7) yes
O1 6_566 Ca1 . O3 . 70.70(7) yes
O1 . Ca1 . O3 . 67.18(5) yes
O1 10_556 Ca1 . O4 . 132.57(7) yes
O2 10_556 Ca1 . O4 . 80.95(8) yes
O1 13_565 Ca1 . O4 . 88.01(9) yes
O1 6_566 Ca1 . O4 . 88.01(9) yes
O1 . Ca1 . O4 . 132.57(7) yes
O2 . Ca1 . O3 . 118.04(7) yes
O2 . Ca1 . O4 . 80.95(8) yes
O3 . Ca1 . O4 . 151.15(8) yes
Ca1 . O1 . Ca1 5_655 95.30(8) yes
Ca1 . O1 . C1 . 88.02(17) yes
Ca1 5_655 O1 . C1 . 144.08(19) yes
Ca1 . O2 . C1 . 93.85(18) yes
Ca1 . O3 . Ca1 2_666 179.996 yes
Ca1 . O3 . Ca1 5_655 90.000(14) yes
Ca1 2_666 O3 . Ca1 5_655 90.00(8) yes
Ca1 . O3 . Ca1 6_566 90.00(8) yes
Ca1 2_666 O3 . Ca1 6_566 90.000(14) yes
Ca1 5_655 O3 . Ca1 6_566 179.996 yes
Ca1 . O3 . H37 2_666 128.4 no
Ca1 2_666 O3 . H37 2_666 51.6 no
Ca1 5_655 O3 . H37 2_666 56.6 no
Ca1 6_566 O3 . H37 2_666 123.4 no
Ca1 . O3 . H37 5_655 56.6 no
Ca1 2_666 O3 . H37 5_655 123.4 no
Ca1 5_655 O3 . H37 5_655 51.6 no
Ca1 6_566 O3 . H37 5_655 128.4 no
H37 2_666 O3 . H37 5_655 108.1 no
Ca1 . O3 . H37 6_566 123.4 no
Ca1 2_666 O3 . H37 6_566 56.6 no
Ca1 5_655 O3 . H37 6_566 128.4 no
Ca1 6_566 O3 . H37 6_566 51.6 no
H37 2_666 O3 . H37 6_566 71.9 no
Ca1 . O3 . H37 9_665 128.4 no
Ca1 2_666 O3 . H37 9_665 51.6 no
Ca1 5_655 O3 . H37 9_665 56.6 no
Ca1 6_566 O3 . H37 9_665 123.4 no
H37 2_666 O3 . H37 9_665 67.8 no
Ca1 . O3 . H37 10_556 51.6 no
Ca1 2_666 O3 . H37 10_556 128.4 no
Ca1 5_655 O3 . H37 10_556 123.4 no
Ca1 6_566 O3 . H37 10_556 56.6 no
H37 2_666 O3 . H37 10_556 112.2 no
Ca1 . O3 . H37 . 51.6 no
Ca1 2_666 O3 . H37 . 128.4 no
Ca1 5_655 O3 . H37 . 123.4 no
Ca1 6_566 O3 . H37 . 56.6 no
H37 2_666 O3 . H37 . 180.0 no
H37 5_655 O3 . H37 6_566 180.0 no
H37 5_655 O3 . H37 9_665 71.9 no
H37 6_566 O3 . H37 9_665 108.1 no
H37 5_655 O3 . H37 10_556 108.1 no
H37 6_566 O3 . H37 10_556 71.9 no
H37 9_665 O3 . H37 10_556 180.0 no
H37 5_655 O3 . H37 . 71.9 no
H37 6_566 O3 . H37 . 108.1 no
H37 9_665 O3 . H37 . 112.2 no
H37 10_556 O3 . H37 . 67.8 no
Ca1 . O4 . C7 . 135.0(3) yes
C16 9_655 O7 . C16 8_555 117.3(5) yes
C16 9_655 O7 . C16 16_545 117.3(5) yes
C16 8_555 O7 . C16 16_545 94.7(9) yes
C16 9_655 O7 . C16 . 94.7(9) yes
C16 8_555 O7 . C16 . 117.3(5) yes
C16 16_545 O7 . C16 . 117.3(5) yes
C4 . N1 . H11 . 116.1 no
C4 . N1 . H12 . 139.0 no
H11 . N1 . H12 . 105.0 no
C7 . N2 . C8 . 119.9(5) yes
C7 . N2 . C9 . 119.5(5) yes
C8 . N2 . C9 . 120.5(5) yes
C10 . N3 . C11 . 119.9(9) yes
C10 . N3 . C12 . 121.6(9) yes
C11 . N3 . C12 . 118.6(9) yes
C13 . N4 . C14 . 120.2(8) yes
C13 . N4 . C15 . 120.4(8) yes
C14 . N4 . C15 . 119.4(7) yes
C16 . N5 . C17 . 119.6(10) yes
C16 . N5 . C18 . 119.6(8) yes
C17 . N5 . C18 . 120.8(10) yes
O1 . C1 . O2 . 125.4(3) yes
O1 . C1 . C2 . 115.9(2) yes
O2 . C1 . C2 . 118.4(2) yes
C1 . C2 . C3 . 118.8(3) yes
C1 . C2 . C6 . 120.6(2) yes
C3 . C2 . C6 . 120.6(3) yes
C2 . C3 . C4 . 119.0(3) yes
C2 . C3 . H31 . 120.9 no
C4 . C3 . H31 . 119.7 no
N1 . C4 . C3 . 120.0(3) yes
N1 . C4 . C5 4_666 117.7(3) yes
C3 . C4 . C5 4_666 122.3(3) yes
N1 . C4 . H41 . 2.4 no
C3 . C4 . H41 . 118.8 no
C5 4_666 C4 . H41 . 118.9 no
C5 4_666 C5 . C4 4_666 117.6(3) yes
C5 4_666 C5 . C6 . 121.4(3) yes
C4 4_666 C5 . C6 . 120.8(2) yes
C5 . C6 . C2 . 118.9(3) yes
C5 . C6 . H61 . 122.4 no
C2 . C6 . H61 . 118.0 no
H71 10_556 C7 . N2 . 90.0 no
H71 10_556 C7 . N2 10_556 120.0 no
N2 . C7 . N2 10_556 60.5(5) yes
H71 10_556 C7 . O4 . 120.1 no
N2 . C7 . O4 . 120.0(4) yes
N2 10_556 C7 . O4 . 120.0(4) yes
H71 10_556 C7 . H71 . 59.6 no
N2 . C7 . H71 . 120.0 no
N2 10_556 C7 . H71 . 90.0 no
O4 . C7 . H71 . 120.1 no
N2 . C8 . H81 . 108.5 no
N2 . C8 . H82 . 110.7 no
H81 . C8 . H82 . 109.5 no
N2 . C8 . H83 . 111.8 no
H81 . C8 . H83 . 105.9 no
H82 . C8 . H83 . 110.4 no
N2 . C9 . H91 . 107.3 no
N2 . C9 . H92 . 106.5 no
H91 . C9 . H92 . 109.8 no
N2 . C9 . H93 . 114.4 no
H91 . C9 . H93 . 110.3 no
H92 . C9 . H93 . 108.4 no
H104 13_565 C10 . H104 5_655 126.5 no
H104 13_565 C10 . H104 9_665 78.3 no
H104 5_655 C10 . H104 9_665 78.3 no
H104 13_565 C10 . N3 9_665 80.5 no
H104 5_655 C10 . N3 9_665 73.7 no
H104 9_665 C10 . N3 9_665 123.3 no
H104 13_565 C10 . N3 5_655 4.8 no
H104 5_655 C10 . N3 5_655 123.3 no
H104 9_665 C10 . N3 5_655 80.5 no
N3 9_665 C10 . N3 5_655 75.7(4) yes
H104 13_565 C10 . N3 13_565 123.3 no
H104 5_655 C10 . N3 13_565 4.8 no
H104 9_665 C10 . N3 13_565 73.7 no
N3 9_665 C10 . N3 13_565 75.7(4) yes
N3 5_655 C10 . N3 13_565 120.5(9) yes
H104 13_565 C10 . N3 . 73.7 no
H104 5_655 C10 . N3 . 80.5 no
H104 9_665 C10 . N3 . 4.8 no
N3 9_665 C10 . N3 . 120.5(9) yes
N3 5_655 C10 . N3 . 75.7(4) yes
H104 13_565 C10 . O5 . 116.8 no
H104 5_655 C10 . O5 . 116.8 no
H104 9_665 C10 . O5 . 116.8 no
N3 9_665 C10 . O5 . 119.8(5) yes
N3 5_655 C10 . O5 . 119.8(5) yes
H104 13_565 C10 . H104 . 78.3 no
H104 5_655 C10 . H104 . 78.3 no
H104 9_665 C10 . H104 . 126.5 no
N3 9_665 C10 . H104 . 4.8 no
N3 5_655 C10 . H104 . 73.7 no
N3 13_565 C10 . N3 . 75.7(4) yes
N3 13_565 C10 . O5 . 119.8(5) yes
N3 . C10 . O5 . 119.8(5) yes
N3 13_565 C10 . H104 . 80.5 no
N3 . C10 . H104 . 123.3 no
O5 . C10 . H104 . 116.8 no
N3 . C11 . H111 . 109.2 no
N3 . C11 . H112 . 104.5 no
H111 . C11 . H112 . 109.5 no
N3 . C11 . H113 . 114.5 no
H111 . C11 . H113 . 109.5 no
H112 . C11 . H113 . 109.5 no
N3 . C12 . H121 . 108.2 no
N3 . C12 . H122 . 109.3 no
H121 . C12 . H122 . 109.5 no
N3 . C12 . H123 . 110.9 no
H121 . C12 . H123 . 109.5 no
H122 . C12 . H123 . 109.5 no
N4 . C13 . O6 . 120.4(9) yes
N4 . C13 . H131 . 118.9 no
O6 . C13 . H131 . 120.8 no
N4 . C14 . H143 10_556 110.4 no
N4 . C14 . H141 . 107.2 no
H143 10_556 C14 . H141 . 110.1 no
N4 . C14 . H143 . 110.4 no
H143 10_556 C14 . H143 . 108.6 no
H141 . C14 . H143 . 110.1 no
N4 . C15 . H153 10_556 111.3 no
N4 . C15 . H151 . 109.7 no
H153 10_556 C15 . H151 . 107.6 no
N4 . C15 . H153 . 111.3 no
H153 10_556 C15 . H153 . 109.3 no
H151 . C15 . H153 . 107.6 no
N5 . C16 . O7 . 120.8(8) yes
N5 . C16 . H161 . 120.0 no
O7 . C16 . H161 . 119.2 no
N5 . C17 . H171 . 109.7 no
N5 . C17 . H172 . 109.3 no
H171 . C17 . H172 . 109.5 no
N5 . C17 . H173 . 109.4 no
H171 . C17 . H173 . 109.5 no
H172 . C17 . H173 . 109.5 no
N5 . C18 . H181 . 109.9 no
N5 . C18 . H182 . 109.5 no
H181 . C18 . H182 . 109.5 no
N5 . C18 . H183 . 109.0 no
H181 . C18 . H183 . 109.5 no
H182 . C18 . H183 . 109.5 no

loop_
_geom_bond_atom_site_label_1
_geom_bond_site_symmetry_1
_geom_bond_atom_site_label_2
_geom_bond_site_symmetry_2
_geom_bond_distance
_geom_bond_publ_flag
Ca1 . O1 10_556 2.568(2) yes
Ca1 . O2 10_556 2.455(2) yes
Ca1 . O1 13_565 2.332(2) yes
Ca1 . O1 6_566 2.332(2) yes
Ca1 . O1 . 2.568(2) yes
Ca1 . O2 . 2.455(2) yes
Ca1 . O3 . 2.5631(19) yes
Ca1 . O4 . 2.332(3) yes
O1 . C1 . 1.259(3) yes
O2 . C1 . 1.234(3) yes
O3 . H37 2_666 0.820 no
O3 . H37 5_655 0.820 no
O3 . H37 6_566 0.820 no
O3 . H37 9_665 0.820 no
O3 . H37 10_556 0.820 no
O3 . H37 . 0.820 no
O4 . C7 . 1.245(5) yes
O5 . C10 . 1.2400(13) yes
O6 . C13 . 1.244(10) yes
O7 . C16 9_655 1.2399(11) yes
O7 . C16 8_555 1.2399(11) yes
O7 . C16 16_545 1.2399(11) yes
O7 . C16 . 1.2399(11) yes
N1 . C4 . 1.430(6) yes
N1 . H11 . 0.870 no
N1 . H12 . 0.826 no
N2 . C7 . 1.312(6) yes
N2 . C8 . 1.464(8) yes
N2 . C9 . 1.466(8) yes
N3 . C10 . 1.3001(11) yes
N3 . C11 . 1.4702(12) yes
N3 . C12 . 1.4701(14) yes
N4 . C13 . 1.3001(13) yes
N4 . C14 . 1.4701(14) yes
N4 . C15 . 1.4702(12) yes
N5 . C16 . 1.2999(13) yes
N5 . C17 . 1.4700(12) yes
N5 . C18 . 1.4699(12) yes
C1 . C2 . 1.494(4) yes
C2 . C3 . 1.397(4) yes
C2 . C6 . 1.396(4) yes
C3 . C4 . 1.393(4) yes
C3 . H31 . 0.944 no
C4 . C5 4_666 1.390(4) yes
C4 . H41 . 0.950 no
C5 . C5 4_666 1.404(5) yes
C5 . C6 . 1.405(4) yes
C6 . H61 . 0.939 no
C7 . H71 10_556 0.950 no
C7 . H71 . 0.950 no
C8 . H81 . 0.977 no
C8 . H82 . 0.923 no
C8 . H83 . 0.967 no
C9 . H91 . 0.947 no
C9 . H92 . 0.969 no
C9 . H93 . 0.965 no
C10 . H104 13_565 0.921 no
C10 . H104 5_655 0.921 no
C10 . H104 9_665 0.921 no
C10 . H104 . 0.921 no
C11 . H111 . 0.950 no
C11 . H112 . 0.950 no
C11 . H113 . 0.950 no
C12 . H121 . 0.950 no
C12 . H122 . 0.950 no
C12 . H123 . 0.950 no
C13 . H131 . 0.962 no
C14 . H143 10_556 0.955 no
C14 . H141 . 0.937 no
C14 . H143 . 0.955 no
C15 . H153 10_556 0.951 no
C15 . H151 . 0.972 no
C15 . H153 . 0.951 no
C16 . H161 . 0.950 no
C17 . H171 . 0.950 no
C17 . H172 . 0.950 no
C17 . H173 . 0.950 no
C18 . H181 . 0.950 no
C18 . H182 . 0.950 no
C18 . H183 . 0.950 no
